data_4110900
loop_
_publ_author_name
'Victoria K. Landry'
'Mao Minoura'
'Keliang Pang'
'Daniela Buccella'
'Bryte V. Kelly'
'Gerard Parkin'

_publ_section_title
;
 Synthesis and Structural Characterization of
 1-Mesityl-1,3-dihydro-imidazole-2-selone and
 Bis(1-mesitylimidazol-2-yl)diselenide: Experimental Evidence That the
 Selone Is More Stable Than the Selenol Tautomer
;
_journal_name_full 'Journal of the American Chemical Society'
_journal_page_first 12490
_journal_page_last 12497
_journal_paper_doi 10.1021/ja063168e
_journal_volume 128
_journal_year 2006
_chemical_formula_sum 'C24 H26 N4 Se2'
_chemical_formula_weight 528.41
_chemical_name_systematic
; 
 ? 
;
_space_group_IT_number 14
_symmetry_cell_setting monoclinic
_symmetry_space_group_name_Hall '-P 2yn'
_symmetry_space_group_name_H-M 'P 1 21/n 1'
_atom_sites_solution_hydrogens geom
_atom_sites_solution_primary direct
_atom_sites_solution_secondary difmap
_audit_creation_method SHELXL-97
_cell_angle_alpha 90.00
_cell_angle_beta 102.7760(10)
_cell_angle_gamma 90.00
_cell_formula_units_Z 4
_cell_length_a 9.6415(7)
_cell_length_b 15.6136(12)
_cell_length_c 16.0959(12)
_cell_measurement_temperature 516(2)
_cell_volume 2363.1(3)
_computing_cell_refinement 'Bruker SMART'
_computing_data_collection 'Bruker SMART'
_computing_data_reduction 'Bruker SHELXTL'
_computing_molecular_graphics 'Bruker SHELXTL'
_computing_publication_material 'Bruker SHELXTL'
_computing_structure_refinement 'SHELXL-97 (Sheldrick, 1997)'
_computing_structure_solution 'SHELXS-97 (Sheldrick, 1990)'
_diffrn_ambient_temperature 516(2)
_diffrn_measured_fraction_theta_full 0.910
_diffrn_measured_fraction_theta_max 0.910
_diffrn_measurement_device_type 'CCD area detector'
_diffrn_measurement_method 'phi and omega scans'
_diffrn_radiation_monochromator graphite
_diffrn_radiation_source 'fine-focus sealed tube'
_diffrn_radiation_type MoK\a
_diffrn_radiation_wavelength 0.71073
_diffrn_reflns_av_R_equivalents 0.0249
_diffrn_reflns_av_sigmaI/netI 0.0292
_diffrn_reflns_limit_h_max 12
_diffrn_reflns_limit_h_min -10
_diffrn_reflns_limit_k_max 20
_diffrn_reflns_limit_k_min -14
_diffrn_reflns_limit_l_max 13
_diffrn_reflns_limit_l_min -21
_diffrn_reflns_number 15396
_diffrn_reflns_theta_full 28.27
_diffrn_reflns_theta_max 28.27
_diffrn_reflns_theta_min 1.84
_exptl_absorpt_coefficient_mu 3.147
_exptl_absorpt_correction_T_max 0.5718
_exptl_absorpt_correction_T_min 0.5718
_exptl_absorpt_correction_type empirical
_exptl_absorpt_process_details SADABS
_exptl_crystal_colour orange
_exptl_crystal_density_diffrn 1.485
_exptl_crystal_description block
_exptl_crystal_F_000 1064
_exptl_crystal_size_max 0.20
_exptl_crystal_size_mid 0.20
_exptl_crystal_size_min 0.20
_refine_diff_density_max 0.355
_refine_diff_density_min -0.406
_refine_diff_density_rms 0.055
_refine_ls_extinction_coef 0.0006(2)
_refine_ls_extinction_expression Fc^*^=kFc[1+0.001xFc^2^\l^3^/sin(2\q)]^-1/4^
_refine_ls_extinction_method SHELXL
_refine_ls_goodness_of_fit_ref 1.088
_refine_ls_hydrogen_treatment constr
_refine_ls_matrix_type full
_refine_ls_number_parameters 272
_refine_ls_number_reflns 5332
_refine_ls_number_restraints 0
_refine_ls_restrained_S_all 1.088
_refine_ls_R_factor_all 0.0512
_refine_ls_R_factor_gt 0.0310
_refine_ls_shift/su_max 0.002
_refine_ls_shift/su_mean 0.000
_refine_ls_structure_factor_coef Fsqd
_refine_ls_weighting_details 'calc w=1/[\s^2^(Fo^2^)+(0.0414P)^2^+0.0000P] where P=(Fo^2^+2Fc^2^)/3'
_refine_ls_weighting_scheme calc
_refine_ls_wR_factor_gt 0.0778
_refine_ls_wR_factor_ref 0.0827
_reflns_number_gt 3833
_reflns_number_total 5332
_reflns_threshold_expression >2sigma(I)
_cod_data_source_file ja063168esi20060505_025938.cif
_cod_data_source_block messe1
_cod_database_code 4110900

loop_
_symmetry_equiv_pos_as_xyz
'x, y, z'
'-x+1/2, y+1/2, -z+1/2'
'-x, -y, -z'
'x-1/2, -y-1/2, z-1/2'

loop_
_atom_site_label
_atom_site_type_symbol
_atom_site_fract_x
_atom_site_fract_y
_atom_site_fract_z
_atom_site_U_iso_or_equiv
_atom_site_adp_type
_atom_site_occupancy
_atom_site_symmetry_multiplicity
_atom_site_calc_flag
_atom_site_refinement_flags
Se1 Se 0.22123(3) 0.115664(17) 0.024948(16) 0.05076(10) Uani 1 1 d .
Se2 Se 0.45075(3) 0.150938(19) 0.097803(17) 0.05314(10) Uani 1 1 d .
C11 C 0.1017(3) 0.19156(16) 0.06881(15) 0.0441(6) Uani 1 1 d .
C12 C -0.0574(3) 0.2840(2) 0.07365(19) 0.0618(8) Uani 1 1 d .
H12A H -0.1252 0.3267 0.0575 0.074 Uiso 1 1 calc R
C13 C -0.0253(3) 0.24688(18) 0.15186(19) 0.0574(7) Uani 1 1 d .
H13A H -0.0647 0.2597 0.1981 0.069 Uiso 1 1 calc R
N11 N 0.0234(2) 0.25019(15) 0.02188(15) 0.0561(6) Uani 1 1 d .
N12 N 0.0768(2) 0.18677(14) 0.14887(12) 0.0451(5) Uani 1 1 d .
C21 C 0.4855(3) 0.25409(16) 0.04345(16) 0.0456(6) Uani 1 1 d .
C22 C 0.5469(3) 0.38158(19) 0.0255(2) 0.0679(8) Uani 1 1 d .
H22A H 0.5747 0.4382 0.0367 0.081 Uiso 1 1 calc R
C23 C 0.5282(3) 0.34422(17) -0.0514(2) 0.0561(7) Uani 1 1 d .
H23A H 0.5393 0.3696 -0.1018 0.067 Uiso 1 1 calc R
N21 N 0.5195(3) 0.32535(15) 0.08560(16) 0.0616(6) Uani 1 1 d .
N22 N 0.4894(2) 0.26081(12) -0.04057(13) 0.0431(5) Uani 1 1 d .
C31 C 0.1400(3) 0.13046(16) 0.21717(15) 0.0447(6) Uani 1 1 d .
C32 C 0.0837(3) 0.04863(18) 0.21947(17) 0.0514(6) Uani 1 1 d .
C33 C 0.1430(3) -0.00377(19) 0.28773(18) 0.0587(7) Uani 1 1 d .
H33A H 0.1070 -0.0587 0.2904 0.070 Uiso 1 1 calc R
C34 C 0.2546(3) 0.0237(2) 0.35197(18) 0.0594(7) Uani 1 1 d .
C35 C 0.3082(3) 0.1052(2) 0.34734(17) 0.0574(7) Uani 1 1 d .
H35A H 0.3843 0.1233 0.3899 0.069 Uiso 1 1 calc R
C36 C 0.2517(3) 0.16092(17) 0.28082(16) 0.0480(6) Uani 1 1 d .
C37 C -0.0375(3) 0.0175(2) 0.15061(19) 0.0741(9) Uani 1 1 d .
H37A H -0.0649 0.0618 0.1088 0.111 Uiso 1 1 calc R
H37B H -0.1169 0.0033 0.1750 0.111 Uiso 1 1 calc R
H37C H -0.0083 -0.0323 0.1241 0.111 Uiso 1 1 calc R
C38 C 0.3156(4) -0.0351(3) 0.4262(2) 0.0884(11) Uani 1 1 d .
H38A H 0.3919 -0.0065 0.4646 0.133 Uiso 1 1 calc R
H38B H 0.3510 -0.0864 0.4052 0.133 Uiso 1 1 calc R
H38C H 0.2426 -0.0496 0.4557 0.133 Uiso 1 1 calc R
C39 C 0.3076(3) 0.25087(18) 0.27842(19) 0.0618(8) Uani 1 1 d .
H39A H 0.3839 0.2601 0.3271 0.093 Uiso 1 1 calc R
H39B H 0.2326 0.2910 0.2793 0.093 Uiso 1 1 calc R
H39C H 0.3420 0.2587 0.2273 0.093 Uiso 1 1 calc R
C41 C 0.4548(3) 0.19651(15) -0.10594(15) 0.0402(5) Uani 1 1 d .
C42 C 0.3228(3) 0.19967(16) -0.16221(15) 0.0442(6) Uani 1 1 d .
C43 C 0.2916(3) 0.13620(18) -0.22363(17) 0.0533(7) Uani 1 1 d .
H43A H 0.2034 0.1369 -0.2615 0.064 Uiso 1 1 calc R
C44 C 0.3867(3) 0.07196(17) -0.23061(17) 0.0537(7) Uani 1 1 d .
C45 C 0.5183(3) 0.07229(17) -0.17477(16) 0.0515(6) Uani 1 1 d .
H45A H 0.5840 0.0302 -0.1801 0.062 Uiso 1 1 calc R
C46 C 0.5555(3) 0.13345(16) -0.11109(16) 0.0443(6) Uani 1 1 d .
C47 C 0.2175(3) 0.2691(2) -0.1572(2) 0.0638(8) Uani 1 1 d .
H47A H 0.2568 0.3072 -0.1112 0.096 Uiso 1 1 calc R
H47B H 0.1316 0.2441 -0.1474 0.096 Uiso 1 1 calc R
H47C H 0.1968 0.3005 -0.2098 0.096 Uiso 1 1 calc R
C48 C 0.3492(4) 0.0036(2) -0.2988(2) 0.0852(11) Uani 1 1 d .
H48A H 0.4275 -0.0354 -0.2941 0.128 Uiso 1 1 calc R
H48B H 0.3299 0.0301 -0.3540 0.128 Uiso 1 1 calc R
H48C H 0.2666 -0.0271 -0.2914 0.128 Uiso 1 1 calc R
C49 C 0.6986(3) 0.13110(19) -0.05088(19) 0.0604(7) Uani 1 1 d .
H49A H 0.7521 0.0834 -0.0648 0.091 Uiso 1 1 calc R
H49B H 0.6865 0.1250 0.0065 0.091 Uiso 1 1 calc R
H49C H 0.7487 0.1833 -0.0558 0.091 Uiso 1 1 calc R

loop_
_atom_site_aniso_label
_atom_site_aniso_U_11
_atom_site_aniso_U_22
_atom_site_aniso_U_33
_atom_site_aniso_U_23
_atom_site_aniso_U_13
_atom_site_aniso_U_12
Se1 0.06239(19) 0.04830(17) 0.04528(16) -0.00839(11) 0.01982(13) -0.00968(12)
Se2 0.05612(19) 0.05890(19) 0.04488(16) 0.01021(12) 0.01220(13) 0.00472(13)
C11 0.0422(14) 0.0462(15) 0.0434(14) -0.0001(11) 0.0087(11) -0.0081(12)
C12 0.0551(18) 0.0571(18) 0.072(2) 0.0016(15) 0.0111(15) 0.0071(14)
C13 0.0545(18) 0.0613(18) 0.0594(18) -0.0087(14) 0.0192(14) 0.0053(14)
N11 0.0553(15) 0.0574(15) 0.0517(14) 0.0031(11) 0.0038(11) -0.0044(11)
N12 0.0456(13) 0.0492(12) 0.0417(11) -0.0037(9) 0.0123(10) -0.0016(10)
C21 0.0405(14) 0.0468(15) 0.0476(15) -0.0019(11) 0.0053(11) 0.0011(11)
C22 0.067(2) 0.0406(16) 0.091(2) -0.0086(16) 0.0067(18) -0.0045(14)
C23 0.0506(17) 0.0414(15) 0.075(2) 0.0091(14) 0.0106(14) -0.0062(12)
N21 0.0614(16) 0.0535(15) 0.0646(15) -0.0126(12) 0.0028(12) 0.0032(12)
N22 0.0441(12) 0.0372(11) 0.0487(12) 0.0049(9) 0.0116(10) -0.0016(9)
C31 0.0454(15) 0.0524(16) 0.0394(13) -0.0036(11) 0.0156(11) -0.0010(12)
C32 0.0531(17) 0.0566(17) 0.0468(15) -0.0041(13) 0.0161(13) -0.0083(13)
C33 0.065(2) 0.0549(18) 0.0587(18) 0.0031(13) 0.0194(15) 0.0001(14)
C34 0.0563(18) 0.071(2) 0.0516(16) 0.0021(14) 0.0124(14) 0.0156(15)
C35 0.0463(16) 0.080(2) 0.0448(15) -0.0089(14) 0.0066(13) 0.0062(14)
C36 0.0440(15) 0.0579(17) 0.0447(14) -0.0128(12) 0.0154(12) -0.0012(12)
C37 0.080(2) 0.077(2) 0.0602(19) 0.0039(16) 0.0042(16) -0.0330(18)
C38 0.083(3) 0.101(3) 0.076(2) 0.027(2) 0.0057(19) 0.027(2)
C39 0.0633(19) 0.0618(19) 0.0607(18) -0.0187(14) 0.0149(15) -0.0115(14)
C41 0.0416(14) 0.0385(13) 0.0409(13) 0.0058(10) 0.0103(11) -0.0048(11)
C42 0.0429(15) 0.0495(15) 0.0419(14) 0.0124(11) 0.0127(11) -0.0011(12)
C43 0.0501(16) 0.0653(19) 0.0419(15) 0.0135(13) 0.0047(12) -0.0146(14)
C44 0.069(2) 0.0457(16) 0.0478(15) 0.0023(12) 0.0156(14) -0.0126(14)
C45 0.0634(18) 0.0391(15) 0.0541(16) 0.0046(12) 0.0172(14) 0.0006(13)
C46 0.0442(15) 0.0434(15) 0.0462(14) 0.0080(11) 0.0120(12) -0.0011(11)
C47 0.0475(17) 0.072(2) 0.068(2) 0.0164(16) 0.0055(14) 0.0116(14)
C48 0.113(3) 0.067(2) 0.069(2) -0.0149(17) 0.006(2) -0.017(2)
C49 0.0460(16) 0.0650(19) 0.0676(19) 0.0009(15) 0.0072(14) 0.0098(14)

loop_
_atom_type_symbol
_atom_type_description
_atom_type_scat_dispersion_real
_atom_type_scat_dispersion_imag
_atom_type_scat_source
C C 0.0033 0.0016 'International Tables Vol C Tables 4.2.6.8 and 6.1.1.4'
H H 0.0000 0.0000 'International Tables Vol C Tables 4.2.6.8 and 6.1.1.4'
N N 0.0061 0.0033 'International Tables Vol C Tables 4.2.6.8 and 6.1.1.4'
Se Se -0.0929 2.2259 'International Tables Vol C Tables 4.2.6.8 and 6.1.1.4'

loop_
_geom_angle_atom_site_label_1
_geom_angle_atom_site_label_2
_geom_angle_atom_site_label_3
_geom_angle
C11 Se1 Se2 104.65(8)
C21 Se2 Se1 102.33(8)
N11 C11 N12 112.5(2)
N11 C11 Se1 122.75(19)
N12 C11 Se1 124.49(19)
C13 C12 N11 110.9(3)
C12 C13 N12 106.2(2)
C11 N11 C12 104.5(2)
C11 N12 C13 105.9(2)
C11 N12 C31 128.6(2)
C13 N12 C31 125.5(2)
N21 C21 N22 113.0(2)
N21 C21 Se2 122.2(2)
N22 C21 Se2 124.62(18)
C23 C22 N21 111.3(3)
C22 C23 N22 106.1(3)
C21 N21 C22 104.1(2)
C21 N22 C23 105.4(2)
C21 N22 C41 128.17(19)
C23 N22 C41 126.3(2)
C32 C31 C36 122.4(2)
C32 C31 N12 118.8(2)
C36 C31 N12 118.8(2)
C33 C32 C31 117.9(3)
C33 C32 C37 120.7(3)
C31 C32 C37 121.4(3)
C34 C33 C32 121.7(3)
C35 C34 C33 118.9(3)
C35 C34 C38 121.0(3)
C33 C34 C38 120.1(3)
C34 C35 C36 122.0(3)
C35 C36 C31 117.3(3)
C35 C36 C39 121.3(3)
C31 C36 C39 121.4(3)
C42 C41 C46 122.3(2)
C42 C41 N22 118.8(2)
C46 C41 N22 118.9(2)
C43 C42 C41 117.6(2)
C43 C42 C47 120.8(2)
C41 C42 C47 121.6(2)
C44 C43 C42 122.3(3)
C43 C44 C45 118.4(3)
C43 C44 C48 121.0(3)
C45 C44 C48 120.7(3)
C44 C45 C46 122.2(3)
C45 C46 C41 117.3(2)
C45 C46 C49 120.7(2)
C41 C46 C49 122.0(2)

loop_
_geom_bond_atom_site_label_1
_geom_bond_atom_site_label_2
_geom_bond_distance
Se1 C11 1.895(3)
Se1 Se2 2.3297(4)
Se2 C21 1.898(3)
C11 N11 1.314(3)
C11 N12 1.364(3)
C12 C13 1.358(4)
C12 N11 1.366(4)
C13 N12 1.368(3)
N12 C31 1.434(3)
C21 N21 1.307(3)
C21 N22 1.365(3)
C22 C23 1.345(4)
C22 N21 1.374(4)
C23 N22 1.377(3)
N22 C41 1.439(3)
C31 C32 1.392(4)
C31 C36 1.396(4)
C32 C33 1.388(4)
C32 C37 1.502(4)
C33 C34 1.385(4)
C34 C35 1.381(4)
C34 C38 1.518(4)
C35 C36 1.394(4)
C36 C39 1.508(4)
C41 C42 1.390(3)
C41 C46 1.398(3)
C42 C43 1.385(4)
C42 C47 1.499(4)
C43 C44 1.380(4)
C44 C45 1.383(4)
C44 C48 1.516(4)
C45 C46 1.389(4)
C46 C49 1.501(4)
